data_9017821
loop_
_publ_author_name
'Mugavero, S. J.'
'Bharathy, M.'
'McAlum, J.'
'Loye, H. C.'

_publ_section_title
;
 Crystal growth of alkaline earth vanadates from hydroxide fluxes
;
_journal_name_full 'Solid State Sciences'
_journal_page_first 370
_journal_page_last 376
_journal_volume 10
_journal_year 2008
_chemical_compound_source Synthetic
_chemical_formula_sum 'H O13 Sr5 V3'
_space_group_IT_number 176
_space_group_name_Hall '-P 6c'
_space_group_name_H-M_alt 'P 63/m'
_symmetry_space_group_name_H-M 'P 63/m'
_cell_angle_alpha 90
_cell_angle_beta 90
_cell_angle_gamma 120
_cell_length_a 10.0570
_cell_length_b 10.0570
_cell_length_c 7.4349
_cell_formula_units_Z 2
_cell_volume 651.242
_database_code_amcsd 0019961
_exptl_crystal_density_diffrn 4.079
_cod_data_source_file inputs/fixed/downloads/20/20180.cif
_cod_data_source_block 20180
_cod_original_formula_sum 'Sr5 V3 O13 H'
_cod_database_code 9017821
_amcsd_formula_title Sr5(VO4)3OH

loop_
_space_group_symop_operation_xyz
x,y,z
-x+y,-x,1/2-z
x-y,x,1/2+z
y,-x+y,-z
-y,x-y,z
x,y,1/2-z
-x,-y,1/2+z
x-y,x,-z
-x+y,-x,z
-y,x-y,1/2-z
y,-x+y,1/2+z
-x,-y,-z

loop_
_atom_site_label
_atom_site_fract_x
_atom_site_fract_y
_atom_site_fract_z
_atom_site_occupancy
_atom_site_U_iso_or_equiv
Sr1 0.75646 0.01085 0.75000 1.00000 0.00970
Sr2 0.66667 0.33333 0.50080 1.00000 0.01122
V 0.60171 -0.36731 0.75000 1.00000 0.00727
O1 0.68200 -0.48410 0.75000 1.00000 0.01400
O2 0.40540 -0.46790 0.75000 1.00000 0.01540
O3 0.65830 -0.24990 0.56780 1.00000 0.02190
O4 1.00000 0.00000 0.68960 0.50000 0.07100
H 0.00000 0.00000 0.07600 0.50000 0.05000

loop_
_cod_related_entry_id
_cod_related_entry_database
_cod_related_entry_code
1 AMCSD 0019961
